data_7102609
loop_
_publ_author_name
'K\"ohler, Thomas'
'Hodgson, Michael C'
'Seidel, Daniel'
'Veauthier, Jacqueline M'
'Meyer, Sylvie'
'Lynch, Vincent'
'Boyd, Peter D W'
'Brothers, Penelope J'
'Sessler, Jonathan L'

_publ_section_title
;
 Octaethylporphyrin and expanded porphyrin complexes containing
 coordinated BF2 groups.
;
_journal_issue 9
_journal_name_full 'Chemical communications (Cambridge, England)'
_journal_page_first 1060
_journal_page_last 1061
_journal_paper_doi 10.1039/b400596a
_journal_year 2004
_chemical_formula_sum 'C53 H58 B2 Cl6 F4 N8'
_chemical_formula_weight 1117.39
_chemical_name_systematic
;
?
;
_space_group_IT_number 2
_symmetry_cell_setting triclinic
_symmetry_space_group_name_Hall '-P 1'
_symmetry_space_group_name_H-M 'P -1'
_atom_sites_solution_hydrogens geom
_atom_sites_solution_primary direct
_atom_sites_solution_secondary difmap
_audit_creation_method SHELXL-97
_cell_angle_alpha 93.425(1)
_cell_angle_beta 103.208(1)
_cell_angle_gamma 99.454(1)
_cell_formula_units_Z 2
_cell_length_a 12.1909(2)
_cell_length_b 13.2259(2)
_cell_length_c 19.4190(3)
_cell_measurement_temperature 153(2)
_cell_volume 2991.34(8)
_computing_cell_refinement 'Collect software, Nonius B.V. 1998'
_computing_data_collection 'Collect software, Nonius B.V. 1998'
_computing_data_reduction
;
DENZO and Scalepack (Otwinoski and Minor, 1997)
;
_computing_molecular_graphics 'XP SHELXTL/PC, Siemens Analytical'
_computing_structure_refinement 'XL SHELXTL/PC, Siemens Analytical'
_computing_structure_solution
;

SIR97 - Altomare A., Burla M.C., Camalli M., Cascarano G.L., Giacovazzo C.,
Guagliardi A., Moliterni A.G.G., Polidori G.,Spagna R.
;
_diffrn_ambient_temperature 153(2)
_diffrn_measured_fraction_theta_full 0.998
_diffrn_measured_fraction_theta_max 0.998
_diffrn_radiation_monochromator graphite
_diffrn_radiation_source 'fine-focus sealed tube'
_diffrn_radiation_type MoK\a
_diffrn_radiation_wavelength 0.71073
_diffrn_reflns_av_R_equivalents 0.0457
_diffrn_reflns_av_sigmaI/netI 0.0835
_diffrn_reflns_limit_h_max 15
_diffrn_reflns_limit_h_min -15
_diffrn_reflns_limit_k_max 17
_diffrn_reflns_limit_k_min -17
_diffrn_reflns_limit_l_max 25
_diffrn_reflns_limit_l_min -25
_diffrn_reflns_number 25852
_diffrn_reflns_theta_full 27.50
_diffrn_reflns_theta_max 27.50
_diffrn_reflns_theta_min 2.95
_exptl_absorpt_coefficient_mu 0.340
_exptl_absorpt_correction_type none
_exptl_crystal_colour 'metallic blue'
_exptl_crystal_density_diffrn 1.241
_exptl_crystal_density_method 'not measured'
_exptl_crystal_description plates
_exptl_crystal_F_000 1160
_exptl_crystal_size_max 0.28
_exptl_crystal_size_mid 0.20
_exptl_crystal_size_min 0.15
_refine_diff_density_max 0.344
_refine_diff_density_min -0.307
_refine_diff_density_rms 0.077
_refine_ls_extinction_coef 0.0121(11)
_refine_ls_extinction_expression Fc^*^=kFc[1+0.001xFc^2^\l^3^/sin(2\q)]^-1/4^
_refine_ls_extinction_method SHELXL
_refine_ls_goodness_of_fit_ref 2.371
_refine_ls_hydrogen_treatment mixed
_refine_ls_matrix_type full
_refine_ls_number_parameters 578
_refine_ls_number_reflns 13719
_refine_ls_number_restraints 0
_refine_ls_restrained_S_all 2.371
_refine_ls_R_factor_all 0.1344
_refine_ls_R_factor_gt 0.0819
_refine_ls_shift/su_max 0.000
_refine_ls_shift/su_mean 0.000
_refine_ls_structure_factor_coef Fsqd
_refine_ls_weighting_details 'calc w=1/[\s^2^(Fo^2^)+(0.0200P)^2^+0.0000P] where P=(Fo^2^+2Fc^2^)/3'
_refine_ls_weighting_scheme calc
_refine_ls_wR_factor_gt 0.1668
_refine_ls_wR_factor_ref 0.1707
_reflns_number_gt 7534
_reflns_number_total 13719
_reflns_threshold_expression >2sigma(I)
_cod_data_source_file b400596a.txt
_cod_data_source_block bisbf2
_cod_depositor_comments
;
The following automatic conversions were performed:
'_symmetry_cell_setting' value 'Triclinic' changed to 'triclinic'
according to '/home/saulius/struct/CIF-dictionaries/cif_core.dic'
dictionary named 'cif_core.dic' version 2.4.1 from 2010-06-29.

Automatic conversion script
Id: cif_fix_enum 1527 2010-12-29 10:47:43Z saulius 
;
_cod_original_sg_symbol_H-M P-1
_cod_database_code 7102609

loop_
_symmetry_equiv_pos_as_xyz
'x, y, z'
'-x, -y, -z'

loop_
_atom_site_label
_atom_site_type_symbol
_atom_site_fract_x
_atom_site_fract_y
_atom_site_fract_z
_atom_site_U_iso_or_equiv
_atom_site_adp_type
_atom_site_occupancy
_atom_site_symmetry_multiplicity
_atom_site_calc_flag
_atom_site_refinement_flags
N1 N 0.39158(19) 0.17260(16) 0.45787(11) 0.0300(6) Uani 1 1 d .
N2 N 0.3365(2) 0.33294(17) 0.35405(12) 0.0356(6) Uani 1 1 d .
H2N H 0.4024 0.3608 0.3857 0.043 Uiso 1 1 d R
N3 N 0.3894(2) 0.47337(17) 0.21177(12) 0.0357(6) Uani 1 1 d .
H3N H 0.3783 0.4203 0.1782 0.043 Uiso 1 1 d R
N4 N 0.5552(2) 0.55007(16) 0.11758(12) 0.0359(6) Uani 1 1 d .
N5 N 0.6836(2) 0.42908(16) 0.09324(11) 0.0339(6) Uani 1 1 d .
N6 N 0.76689(19) 0.30715(16) 0.21651(11) 0.0326(6) Uani 1 1 d .
H6N H 0.7772 0.3734 0.2342 0.039 Uiso 1 1 d R
N7 N 0.72954(19) 0.18603(16) 0.37211(11) 0.0306(6) Uani 1 1 d .
H7N H 0.6719 0.1330 0.3532 0.037 Uiso 1 1 d R
N8 N 0.59980(19) 0.15881(16) 0.49154(11) 0.0279(5) Uani 1 1 d .
C1 C 0.3784(2) 0.12127(19) 0.51782(14) 0.0305(7) Uani 1 1 d .
C2 C 0.2621(2) 0.1098(2) 0.52119(15) 0.0326(7) Uani 1 1 d .
C3 C 0.2043(3) 0.1510(2) 0.46222(16) 0.0389(7) Uani 1 1 d .
C4 C 0.2864(2) 0.1900(2) 0.42408(15) 0.0322(7) Uani 1 1 d .
C5 C 0.2651(2) 0.2446(2) 0.36138(15) 0.0353(7) Uani 1 1 d .
C6 C 0.1747(3) 0.2266(2) 0.30105(16) 0.0425(8) Uani 1 1 d .
C7 C 0.1914(3) 0.3068(2) 0.25781(16) 0.0426(8) Uani 1 1 d .
C8 C 0.2921(3) 0.3722(2) 0.29181(15) 0.0365(7) Uani 1 1 d .
C9 C 0.3535(3) 0.4677(2) 0.27379(15) 0.0380(7) Uani 1 1 d .
C10 C 0.3870(3) 0.5651(2) 0.31132(16) 0.0449(8) Uani 1 1 d .
C11 C 0.4431(3) 0.6299(2) 0.27003(16) 0.0442(8) Uani 1 1 d .
C12 C 0.4438(3) 0.5717(2) 0.20874(14) 0.0355(7) Uani 1 1 d .
C13 C 0.4910(3) 0.6050(2) 0.14935(14) 0.0354(7) Uani 1 1 d .
C14 C 0.4774(3) 0.6953(2) 0.11582(15) 0.0395(8) Uani 1 1 d .
C15 C 0.5372(3) 0.6965(2) 0.06304(15) 0.0394(8) Uani 1 1 d .
C16 C 0.5866(3) 0.6066(2) 0.06403(15) 0.0375(7) Uani 1 1 d .
C17 C 0.6558(3) 0.5719(2) 0.02465(15) 0.0420(8) Uani 1 1 d .
H17 H 0.6727 0.6107 -0.0131 0.050 Uiso 1 1 d R
C18 C 0.7037(3) 0.4851(2) 0.03752(14) 0.0365(7) Uani 1 1 d .
C19 C 0.7755(3) 0.4393(2) 0.00364(15) 0.0382(7) Uani 1 1 d .
C22 C 0.7473(3) 0.2743(2) 0.14590(14) 0.0341(7) Uani 1 1 d .
C20 C 0.7991(3) 0.3536(2) 0.03728(15) 0.0390(7) Uani 1 1 d .
C21 C 0.7422(3) 0.3474(2) 0.09277(14) 0.0378(7) Uani 1 1 d .
C23 C 0.7401(3) 0.1688(2) 0.14064(15) 0.0419(8) Uani 1 1 d .
C24 C 0.7548(3) 0.1374(2) 0.21044(15) 0.0370(7) Uani 1 1 d .
C25 C 0.7712(2) 0.2263(2) 0.25694(14) 0.0310(7) Uani 1 1 d .
C26 C 0.7937(2) 0.2439(2) 0.33340(14) 0.0283(6) Uani 1 1 d .
C27 C 0.8743(2) 0.3160(2) 0.38076(15) 0.0313(7) Uani 1 1 d .
C28 C 0.8574(2) 0.3021(2) 0.45005(14) 0.0302(7) Uani 1 1 d .
C29 C 0.7676(2) 0.2213(2) 0.44295(14) 0.0289(7) Uani 1 1 d .
C30 C 0.7151(2) 0.17633(19) 0.49781(14) 0.0267(6) Uani 1 1 d .
C31 C 0.7708(2) 0.1430(2) 0.56128(14) 0.0313(7) Uani 1 1 d .
C32 C 0.6867(2) 0.10405(19) 0.59623(14) 0.0298(7) Uani 1 1 d .
C33 C 0.5817(2) 0.11485(19) 0.55266(14) 0.0281(6) Uani 1 1 d .
C34 C 0.4710(2) 0.09433(18) 0.56265(14) 0.0286(7) Uani 1 1 d .
H34 H 0.4589 0.0608 0.6035 0.034 Uiso 1 1 d R
C35 C 0.2132(3) 0.0660(2) 0.57875(16) 0.0443(8) Uani 1 1 d .
H35C H 0.2741 0.0554 0.6172 0.066 Uiso 1 1 d R
H35A H 0.1630 0.0016 0.5603 0.066 Uiso 1 1 d R
H35B H 0.1692 0.1117 0.5955 0.066 Uiso 1 1 d R
C36 C 0.0842(3) 0.1677(3) 0.44926(18) 0.0531(9) Uani 1 1 d .
H36C H 0.0686 0.2110 0.4116 0.080 Uiso 1 1 d R
H36A H 0.0725 0.1990 0.4923 0.080 Uiso 1 1 d R
H36B H 0.0333 0.1023 0.4373 0.080 Uiso 1 1 d R
C37 C 0.0769(3) 0.1351(3) 0.28056(19) 0.0593(10) Uani 1 1 d .
H37A H 0.0810 0.0904 0.3179 0.089 Uiso 1 1 d R
H37B H 0.0056 0.1597 0.2727 0.089 Uiso 1 1 d R
H37C H 0.0815 0.0978 0.2377 0.089 Uiso 1 1 d R
C38 C 0.1115(3) 0.3192(3) 0.18860(17) 0.0564(9) Uani 1 1 d .
H38A H 0.1421 0.3791 0.1686 0.085 Uiso 1 1 d R
H38B H 0.1014 0.2593 0.1558 0.085 Uiso 1 1 d R
H38C H 0.0389 0.3269 0.1975 0.085 Uiso 1 1 d R
C39 C 0.3629(4) 0.5966(3) 0.38140(17) 0.0665(11) Uani 1 1 d .
H39A H 0.3216 0.5381 0.3975 0.100 Uiso 1 1 d R
H39B H 0.4346 0.6209 0.4154 0.100 Uiso 1 1 d R
H39C H 0.3184 0.6504 0.3764 0.100 Uiso 1 1 d R
C40 C 0.5029(3) 0.7403(2) 0.29395(18) 0.0619(10) Uani 1 1 d .
H40A H 0.5364 0.7684 0.2575 0.093 Uiso 1 1 d R
H40B H 0.4479 0.7802 0.3033 0.093 Uiso 1 1 d R
H40C H 0.5619 0.7423 0.3366 0.093 Uiso 1 1 d R
C41 C 0.4047(3) 0.7702(2) 0.12973(17) 0.0510(9) Uani 1 1 d .
H41C H 0.4528 0.8349 0.1501 0.077 Uiso 1 1 d R
H41A H 0.3599 0.7452 0.1620 0.077 Uiso 1 1 d R
H41B H 0.3534 0.7799 0.0862 0.077 Uiso 1 1 d R
C42 C 0.5478(3) 0.7775(2) 0.01300(16) 0.0494(9) Uani 1 1 d .
H42A H 0.5085 0.8312 0.0241 0.074 Uiso 1 1 d R
H42B H 0.6272 0.8059 0.0178 0.074 Uiso 1 1 d R
H42C H 0.5142 0.7474 -0.0350 0.074 Uiso 1 1 d R
C43 C 0.8216(3) 0.4796(2) -0.05720(16) 0.0519(9) Uani 1 1 d .
H43C H 0.9032 0.4833 -0.0459 0.078 Uiso 1 1 d R
H43A H 0.8050 0.5470 -0.0652 0.078 Uiso 1 1 d R
H43B H 0.7878 0.4343 -0.1000 0.078 Uiso 1 1 d R
C44 C 0.8808(3) 0.2868(2) 0.02234(17) 0.0515(9) Uani 1 1 d .
H44C H 0.9009 0.2467 0.0614 0.077 Uiso 1 1 d R
H44A H 0.9486 0.3291 0.0155 0.077 Uiso 1 1 d R
H44B H 0.8459 0.2417 -0.0204 0.077 Uiso 1 1 d R
C45 C 0.7118(3) 0.0945(2) 0.07409(17) 0.0607(10) Uani 1 1 d .
H45C H 0.6989 0.1314 0.0328 0.091 Uiso 1 1 d R
H45A H 0.6446 0.0443 0.0728 0.091 Uiso 1 1 d R
H45B H 0.7745 0.0589 0.0744 0.091 Uiso 1 1 d R
C46 C 0.7587(3) 0.0303(2) 0.23008(17) 0.0561(10) Uani 1 1 d .
H46C H 0.7876 0.0323 0.2806 0.084 Uiso 1 1 d R
H46A H 0.8077 -0.0008 0.2064 0.084 Uiso 1 1 d R
H46B H 0.6832 -0.0111 0.2166 0.084 Uiso 1 1 d R
C47 C 0.9685(3) 0.3926(2) 0.36343(16) 0.0435(8) Uani 1 1 d .
H47A H 0.9611 0.3865 0.3130 0.065 Uiso 1 1 d R
H47B H 0.9617 0.4611 0.3790 0.065 Uiso 1 1 d R
H47C H 1.0419 0.3791 0.3872 0.065 Uiso 1 1 d R
C48 C 0.9189(3) 0.3690(2) 0.51664(15) 0.0422(8) Uani 1 1 d .
H48A H 0.8919 0.3433 0.5562 0.063 Uiso 1 1 d R
H48B H 0.9997 0.3697 0.5248 0.063 Uiso 1 1 d R
H48C H 0.9046 0.4378 0.5117 0.063 Uiso 1 1 d R
C49 C 0.8969(2) 0.1395(2) 0.58631(15) 0.0407(8) Uani 1 1 d .
H49C H 0.9350 0.1575 0.5494 0.061 Uiso 1 1 d R
H49A H 0.9065 0.0717 0.5985 0.061 Uiso 1 1 d R
H49B H 0.9298 0.1871 0.6281 0.061 Uiso 1 1 d R
C50 C 0.7062(3) 0.0592(2) 0.66540(14) 0.0378(7) Uani 1 1 d .
H50C H 0.6343 0.0409 0.6780 0.057 Uiso 1 1 d R
H50A H 0.7574 0.1083 0.7019 0.057 Uiso 1 1 d R
H50B H 0.7397 -0.0011 0.6619 0.057 Uiso 1 1 d R
B1 B 0.5079(3) 0.1983(2) 0.43610(17) 0.0308(8) Uani 1 1 d .
F1 F 0.49417(13) 0.14730(12) 0.36845(8) 0.0421(4) Uani 1 1 d .
F2 F 0.54107(13) 0.30292(11) 0.43453(9) 0.0434(4) Uani 1 1 d .
B2 B 0.6050(3) 0.4549(3) 0.14132(18) 0.0394(9) Uani 1 1 d .
F3 F 0.66587(17) 0.47707(13) 0.21288(8) 0.0548(5) Uani 1 1 d .
F4 F 0.51632(16) 0.36919(12) 0.13614(9) 0.0504(5) Uani 1 1 d .

loop_
_atom_site_aniso_label
_atom_site_aniso_U_11
_atom_site_aniso_U_22
_atom_site_aniso_U_33
_atom_site_aniso_U_23
_atom_site_aniso_U_13
_atom_site_aniso_U_12
N1 0.0286(14) 0.0330(13) 0.0320(14) 0.0087(10) 0.0124(12) 0.0067(11)
N2 0.0318(14) 0.0441(15) 0.0346(15) 0.0119(11) 0.0125(12) 0.0085(12)
N3 0.0485(16) 0.0315(14) 0.0297(14) 0.0031(10) 0.0129(12) 0.0095(12)
N4 0.0535(17) 0.0307(13) 0.0276(13) 0.0073(10) 0.0141(13) 0.0115(12)
N5 0.0455(16) 0.0347(14) 0.0250(13) 0.0080(10) 0.0133(12) 0.0081(12)
N6 0.0437(16) 0.0283(13) 0.0264(14) 0.0047(10) 0.0092(12) 0.0067(11)
N7 0.0312(14) 0.0335(13) 0.0286(14) 0.0075(10) 0.0112(11) 0.0027(11)
N8 0.0268(14) 0.0341(13) 0.0251(13) 0.0085(10) 0.0105(11) 0.0043(10)
C1 0.0340(18) 0.0303(16) 0.0304(16) 0.0090(12) 0.0126(14) 0.0063(13)
C2 0.0344(18) 0.0310(16) 0.0388(18) 0.0084(13) 0.0182(15) 0.0091(13)
C3 0.0357(19) 0.0392(17) 0.047(2) 0.0135(14) 0.0156(16) 0.0105(14)
C4 0.0282(17) 0.0397(17) 0.0359(17) 0.0116(13) 0.0137(14) 0.0152(13)
C5 0.0312(18) 0.0454(18) 0.0340(18) 0.0102(14) 0.0114(15) 0.0136(15)
C6 0.0348(19) 0.053(2) 0.043(2) 0.0138(15) 0.0113(17) 0.0132(16)
C7 0.039(2) 0.060(2) 0.0376(19) 0.0198(16) 0.0137(16) 0.0222(17)
C8 0.0383(19) 0.0503(19) 0.0284(17) 0.0137(14) 0.0125(15) 0.0197(16)
C9 0.048(2) 0.0432(18) 0.0323(17) 0.0134(14) 0.0174(16) 0.0195(15)
C10 0.063(2) 0.049(2) 0.0314(18) 0.0090(15) 0.0178(17) 0.0227(17)
C11 0.059(2) 0.0388(18) 0.0379(19) 0.0056(15) 0.0161(17) 0.0124(16)
C12 0.051(2) 0.0317(17) 0.0256(16) 0.0050(12) 0.0089(15) 0.0108(14)
C13 0.048(2) 0.0326(16) 0.0259(16) 0.0044(13) 0.0098(15) 0.0061(14)
C14 0.060(2) 0.0247(16) 0.0328(18) 0.0021(13) 0.0102(16) 0.0081(15)
C15 0.055(2) 0.0290(16) 0.0345(18) 0.0073(13) 0.0113(16) 0.0049(15)
C16 0.052(2) 0.0301(17) 0.0311(17) 0.0083(13) 0.0119(16) 0.0055(15)
C17 0.054(2) 0.0415(19) 0.0330(18) 0.0094(14) 0.0150(16) 0.0077(16)
C18 0.048(2) 0.0362(17) 0.0248(16) 0.0050(13) 0.0100(15) 0.0023(15)
C19 0.0426(19) 0.0457(18) 0.0276(16) 0.0082(14) 0.0117(15) 0.0061(15)
C22 0.0423(19) 0.0387(18) 0.0246(17) 0.0071(13) 0.0112(14) 0.0107(14)
C20 0.0434(19) 0.0486(19) 0.0278(17) 0.0046(14) 0.0111(15) 0.0124(15)
C21 0.0421(19) 0.0437(18) 0.0268(17) 0.0044(13) 0.0085(15) 0.0049(15)
C23 0.056(2) 0.0444(19) 0.0282(17) 0.0061(14) 0.0120(16) 0.0146(16)
C24 0.0432(19) 0.0362(17) 0.0336(17) 0.0092(14) 0.0103(15) 0.0094(14)
C25 0.0306(17) 0.0357(16) 0.0300(17) 0.0107(13) 0.0098(14) 0.0092(13)
C26 0.0267(16) 0.0363(16) 0.0262(16) 0.0102(13) 0.0100(14) 0.0105(13)
C27 0.0286(17) 0.0339(16) 0.0361(17) 0.0104(13) 0.0144(14) 0.0074(13)
C28 0.0277(16) 0.0362(16) 0.0280(16) 0.0072(13) 0.0075(13) 0.0067(13)
C29 0.0265(16) 0.0354(16) 0.0268(16) 0.0060(12) 0.0087(13) 0.0075(13)
C30 0.0292(17) 0.0284(15) 0.0248(15) 0.0029(11) 0.0102(13) 0.0062(12)
C31 0.0329(18) 0.0346(16) 0.0261(16) 0.0013(12) 0.0088(14) 0.0036(13)
C32 0.0339(18) 0.0324(16) 0.0261(16) 0.0061(12) 0.0118(14) 0.0070(13)
C33 0.0295(18) 0.0279(15) 0.0271(16) 0.0025(12) 0.0076(14) 0.0052(13)
C34 0.0364(18) 0.0235(14) 0.0260(15) 0.0026(11) 0.0088(14) 0.0043(13)
C35 0.044(2) 0.0466(19) 0.053(2) 0.0227(15) 0.0249(17) 0.0135(15)
C36 0.039(2) 0.066(2) 0.067(2) 0.0230(18) 0.0261(18) 0.0201(17)
C37 0.040(2) 0.070(2) 0.069(3) 0.0250(19) 0.0092(19) 0.0132(18)
C38 0.048(2) 0.077(2) 0.045(2) 0.0201(17) 0.0043(18) 0.0166(19)
C39 0.103(3) 0.069(2) 0.042(2) 0.0036(17) 0.037(2) 0.031(2)
C40 0.099(3) 0.044(2) 0.044(2) -0.0006(16) 0.017(2) 0.020(2)
C41 0.069(3) 0.0437(19) 0.049(2) 0.0133(15) 0.0184(19) 0.0260(17)
C42 0.069(2) 0.0371(18) 0.049(2) 0.0140(15) 0.0233(19) 0.0123(16)
C43 0.063(2) 0.061(2) 0.0383(19) 0.0134(15) 0.0223(18) 0.0139(18)
C44 0.055(2) 0.068(2) 0.041(2) 0.0157(16) 0.0194(18) 0.0234(18)
C45 0.094(3) 0.049(2) 0.043(2) 0.0029(16) 0.018(2) 0.022(2)
C46 0.080(3) 0.045(2) 0.046(2) 0.0129(16) 0.015(2) 0.0173(18)
C47 0.044(2) 0.0490(19) 0.0390(19) 0.0097(14) 0.0163(16) 0.0017(15)
C48 0.043(2) 0.0461(18) 0.0330(18) 0.0025(14) 0.0081(15) -0.0020(15)
C49 0.0358(19) 0.0536(19) 0.0353(18) 0.0141(14) 0.0100(15) 0.0095(15)
C50 0.0388(19) 0.0440(18) 0.0319(17) 0.0102(13) 0.0094(15) 0.0079(14)
B1 0.029(2) 0.038(2) 0.0268(19) 0.0064(15) 0.0102(16) 0.0038(15)
F1 0.0293(10) 0.0694(12) 0.0279(9) 0.0046(8) 0.0096(8) 0.0061(8)
F2 0.0376(10) 0.0382(10) 0.0537(11) 0.0211(8) 0.0077(9) 0.0039(8)
B2 0.052(2) 0.037(2) 0.032(2) 0.0081(15) 0.0132(19) 0.0080(18)
F3 0.0847(15) 0.0600(12) 0.0297(10) 0.0065(8) 0.0171(10) 0.0364(10)
F4 0.0710(13) 0.0383(10) 0.0545(11) 0.0091(8) 0.0363(10) 0.0150(9)

loop_
_atom_type_symbol
_atom_type_description
_atom_type_scat_dispersion_real
_atom_type_scat_dispersion_imag
_atom_type_scat_source
C C 0.0033 0.0016 'International Tables Vol C Tables 4.2.6.8 and 6.1.1.4'
H H 0.0000 0.0000 'International Tables Vol C Tables 4.2.6.8 and 6.1.1.4'
B B 0.0013 0.0007 'International Tables Vol C Tables 4.2.6.8 and 6.1.1.4'
N N 0.0061 0.0033 'International Tables Vol C Tables 4.2.6.8 and 6.1.1.4'
F F 0.0171 0.0103 'International Tables Vol C Tables 4.2.6.8 and 6.1.1.4'
Cl Cl 0.1484 0.1585 'International Tables Vol C Tables 4.2.6.8 and 6.1.1.4'

loop_
_geom_angle_atom_site_label_1
_geom_angle_atom_site_label_2
_geom_angle_atom_site_label_3
_geom_angle
C4 N1 C1 107.5(2)
C4 N1 B1 128.9(2)
C1 N1 B1 123.6(2)
C5 N2 C8 110.1(2)
C5 N2 H2N 124.5
C8 N2 H2N 125.4
C12 N3 C9 109.9(2)
C12 N3 H3N 125.4
C9 N3 H3N 124.7
C13 N4 C16 107.3(2)
C13 N4 B2 128.8(2)
C16 N4 B2 123.1(2)
C21 N5 C18 106.6(2)
C21 N5 B2 129.5(2)
C18 N5 B2 123.8(2)
C25 N6 C22 111.0(2)
C25 N6 H6N 124.3
C22 N6 H6N 124.6
C29 N7 C26 109.8(2)
C29 N7 H7N 125.8
C26 N7 H7N 124.4
C30 N8 C33 106.6(2)
C30 N8 B1 127.2(2)
C33 N8 B1 125.2(2)
C34 C1 N1 120.6(2)
C34 C1 C2 130.8(2)
N1 C1 C2 108.6(2)
C3 C2 C1 107.0(2)
C3 C2 C35 126.9(3)
C1 C2 C35 126.0(3)
C2 C3 C4 107.5(3)
C2 C3 C36 125.4(3)
C4 C3 C36 126.3(3)
N1 C4 C3 109.4(2)
N1 C4 C5 124.3(2)
C3 C4 C5 126.3(3)
N2 C5 C6 106.7(2)
N2 C5 C4 122.3(3)
C6 C5 C4 130.9(3)
C5 C6 C7 108.2(3)
C5 C6 C37 127.8(3)
C7 C6 C37 123.9(3)
C8 C7 C6 107.3(3)
C8 C7 C38 127.0(3)
C6 C7 C38 125.7(3)
N2 C8 C7 107.7(2)
N2 C8 C9 119.4(3)
C7 C8 C9 132.8(3)
N3 C9 C10 107.4(2)
N3 C9 C8 122.4(3)
C10 C9 C8 130.2(3)
C9 C10 C11 107.3(2)
C9 C10 C39 126.4(3)
C11 C10 C39 126.3(3)
C12 C11 C10 107.9(3)
C12 C11 C40 127.0(3)
C10 C11 C40 124.8(3)
N3 C12 C11 107.6(2)
N3 C12 C13 124.2(2)
C11 C12 C13 128.2(3)
N4 C13 C14 110.0(2)
N4 C13 C12 123.6(2)
C14 C13 C12 126.4(3)
C15 C14 C13 106.9(3)
C15 C14 C41 126.2(3)
C13 C14 C41 126.7(3)
C14 C15 C16 107.9(2)
C14 C15 C42 126.6(3)
C16 C15 C42 125.5(3)
C17 C16 N4 120.4(3)
C17 C16 C15 131.7(3)
N4 C16 C15 107.9(2)
C16 C17 C18 123.2(3)
C16 C17 H17 118.2
C18 C17 H17 118.6
C17 C18 N5 119.9(3)
C17 C18 C19 131.0(3)
N5 C18 C19 109.1(2)
C20 C19 C18 107.9(2)
C20 C19 C43 126.6(3)
C18 C19 C43 125.5(3)
N6 C22 C23 107.1(2)
N6 C22 C21 120.8(2)
C23 C22 C21 132.0(2)
C19 C20 C21 107.4(3)
C19 C20 C44 125.9(3)
C21 C20 C44 126.4(3)
N5 C21 C20 109.0(2)
N5 C21 C22 123.1(2)
C20 C21 C22 127.8(3)
C22 C23 C24 107.9(2)
C22 C23 C45 128.3(3)
C24 C23 C45 123.7(3)
C25 C24 C23 106.9(2)
C25 C24 C46 126.9(3)
C23 C24 C46 126.1(3)
N6 C25 C24 107.0(2)
N6 C25 C26 120.3(2)
C24 C25 C26 132.7(2)
C27 C26 N7 107.4(2)
C27 C26 C25 130.4(2)
N7 C26 C25 122.2(2)
C26 C27 C28 107.7(2)
C26 C27 C47 126.5(2)
C28 C27 C47 125.8(3)
C29 C28 C27 107.3(2)
C29 C28 C48 126.5(2)
C27 C28 C48 126.0(2)
N7 C29 C28 107.9(2)
N7 C29 C30 122.8(2)
C28 C29 C30 129.3(2)
N8 C30 C31 110.0(2)
N8 C30 C29 122.7(2)
C31 C30 C29 127.4(2)
C30 C31 C32 107.5(2)
C30 C31 C49 127.5(2)
C32 C31 C49 124.8(2)
C33 C32 C31 106.3(2)
C33 C32 C50 127.3(2)
C31 C32 C50 126.4(3)
C34 C33 C32 131.1(2)
C34 C33 N8 119.2(2)
C32 C33 N8 109.6(2)
C1 C34 C33 123.4(2)
C1 C34 H34 118.1
C33 C34 H34 118.5
C2 C35 H35C 109.6
C2 C35 H35A 109.1
H35C C35 H35A 109.9
C2 C35 H35B 110.3
H35C C35 H35B 109.9
H35A C35 H35B 108.1
C3 C36 H36C 110.4
C3 C36 H36A 108.9
H36C C36 H36A 110.3
C3 C36 H36B 109.2
H36C C36 H36B 110.3
H36A C36 H36B 107.8
C6 C37 H37A 110.1
C6 C37 H37B 108.9
H37A C37 H37B 109.5
C6 C37 H37C 109.4
H37A C37 H37C 109.5
H37B C37 H37C 109.5
C7 C38 H38A 110.2
C7 C38 H38B 109.6
H38A C38 H38B 109.5
C7 C38 H38C 108.6
H38A C38 H38C 109.5
H38B C38 H38C 109.5
C10 C39 H39A 109.4
C10 C39 H39B 108.6
H39A C39 H39B 109.5
C10 C39 H39C 110.4
H39A C39 H39C 109.5
H39B C39 H39C 109.5
C11 C40 H40A 109.9
C11 C40 H40B 109.0
H40A C40 H40B 109.5
C11 C40 H40C 109.4
H40A C40 H40C 109.5
H40B C40 H40C 109.5
C14 C41 H41C 109.2
C14 C41 H41A 110.3
H41C C41 H41A 109.4
C14 C41 H41B 110.1
H41C C41 H41B 109.4
H41A C41 H41B 108.5
C15 C42 H42A 109.2
C15 C42 H42B 109.7
H42A C42 H42B 109.5
C15 C42 H42C 109.5
H42A C42 H42C 109.5
H42B C42 H42C 109.5
C19 C43 H43C 109.0
C19 C43 H43A 110.8
H43C C43 H43A 109.1
C19 C43 H43B 110.3
H43C C43 H43B 109.1
H43A C43 H43B 108.7
C20 C44 H44C 109.9
C20 C44 H44A 109.7
H44C C44 H44A 109.7
C20 C44 H44B 109.8
H44C C44 H44B 109.6
H44A C44 H44B 108.3
C23 C45 H45C 109.9
C23 C45 H45A 110.2
H45C C45 H45A 109.6
C23 C45 H45B 109.2
H45C C45 H45B 109.6
H45A C45 H45B 108.3
C24 C46 H46C 109.4
C24 C46 H46A 110.5
H46C C46 H46A 109.1
C24 C46 H46B 110.2
H46C C46 H46B 109.1
H46A C46 H46B 108.7
C27 C47 H47A 109.4
C27 C47 H47B 109.3
H47A C47 H47B 109.5
C27 C47 H47C 109.8
H47A C47 H47C 109.5
H47B C47 H47C 109.5
C28 C48 H48A 109.8
C28 C48 H48B 109.6
H48A C48 H48B 109.5
C28 C48 H48C 109.0
H48A C48 H48C 109.5
H48B C48 H48C 109.5
C31 C49 H49C 109.7
C31 C49 H49A 110.0
H49C C49 H49A 109.9
C31 C49 H49B 109.3
H49C C49 H49B 109.9
H49A C49 H49B 108.1
C32 C50 H50C 109.3
C32 C50 H50A 110.3
H50C C50 H50A 109.3
C32 C50 H50B 110.1
H50C C50 H50B 109.3
H50A C50 H50B 108.5
F2 B1 F1 109.6(2)
F2 B1 N8 109.2(2)
F1 B1 N8 110.5(2)
F2 B1 N1 111.7(2)
F1 B1 N1 107.9(2)
N8 B1 N1 107.8(2)
F3 B2 F4 108.4(2)
F3 B2 N4 108.1(2)
F4 B2 N4 110.6(3)
F3 B2 N5 111.4(3)
F4 B2 N5 109.0(2)
N4 B2 N5 109.3(2)

loop_
_geom_bond_atom_site_label_1
_geom_bond_atom_site_label_2
_geom_bond_distance
N1 C4 1.363(3)
N1 C1 1.409(3)
N1 B1 1.561(4)
N2 C5 1.373(3)
N2 C8 1.375(3)
N2 H2N 0.9000
N3 C12 1.370(3)
N3 C9 1.375(3)
N3 H3N 0.9000
N4 C13 1.369(3)
N4 C16 1.402(3)
N4 B2 1.536(4)
N5 C21 1.390(4)
N5 C18 1.392(3)
N5 B2 1.544(4)
N6 C25 1.365(3)
N6 C22 1.368(3)
N6 H6N 0.8998
N7 C29 1.373(3)
N7 C26 1.380(3)
N7 H7N 0.9000
N8 C30 1.362(3)
N8 C33 1.398(3)
N8 B1 1.548(4)
C1 C34 1.371(4)
C1 C2 1.418(4)
C2 C3 1.391(4)
C2 C35 1.486(4)
C3 C4 1.425(4)
C3 C36 1.484(4)
C4 C5 1.447(4)
C5 C6 1.391(4)
C6 C7 1.409(4)
C6 C37 1.515(4)
C7 C8 1.380(4)
C7 C38 1.505(4)
C8 C9 1.463(4)
C9 C10 1.391(4)
C10 C11 1.409(4)
C10 C39 1.505(4)
C11 C12 1.381(4)
C11 C40 1.515(4)
C12 C13 1.461(4)
C13 C14 1.410(4)
C14 C15 1.386(4)
C14 C41 1.485(4)
C15 C16 1.418(4)
C15 C42 1.498(4)
C16 C17 1.374(4)
C17 C18 1.381(4)
C17 H17 0.9599
C18 C19 1.398(4)
C19 C20 1.380(4)
C19 C43 1.509(4)
C22 C23 1.380(4)
C22 C21 1.454(4)
C20 C21 1.408(4)
C20 C44 1.499(4)
C23 C24 1.422(4)
C23 C45 1.513(4)
C24 C25 1.397(4)
C24 C46 1.494(4)
C25 C26 1.444(4)
C26 C27 1.377(4)
C27 C28 1.425(3)
C27 C47 1.514(4)
C28 C29 1.374(4)
C28 C48 1.490(4)
C29 C30 1.470(3)
C30 C31 1.398(4)
C31 C32 1.402(4)
C31 C49 1.511(4)
C32 C33 1.398(4)
C32 C50 1.486(4)
C33 C34 1.392(4)
C34 H34 0.9600
C35 H35C 0.9601
C35 H35A 0.9600
C35 H35B 0.9599
C36 H36C 0.9599
C36 H36A 0.9600
C36 H36B 0.9600
C37 H37A 0.9601
C37 H37B 0.9600
C37 H37C 0.9599
C38 H38A 0.9599
C38 H38B 0.9599
C38 H38C 0.9600
C39 H39A 0.9600
C39 H39B 0.9599
C39 H39C 0.9601
C40 H40A 0.9599
C40 H40B 0.9600
C40 H40C 0.9600
C41 H41C 0.9600
C41 H41A 0.9601
C41 H41B 0.9600
C42 H42A 0.9599
C42 H42B 0.9601
C42 H42C 0.9601
C43 H43C 0.9600
C43 H43A 0.9599
C43 H43B 0.9600
C44 H44C 0.9599
C44 H44A 0.9599
C44 H44B 0.9601
C45 H45C 0.9600
C45 H45A 0.9600
C45 H45B 0.9601
C46 H46C 0.9600
C46 H46A 0.9600
C46 H46B 0.9600
C47 H47A 0.9600
C47 H47B 0.9600
C47 H47C 0.9599
C48 H48A 0.9602
C48 H48B 0.9601
C48 H48C 0.9600
C49 H49C 0.9600
C49 H49A 0.9601
C49 H49B 0.9599
C50 H50C 0.9600
C50 H50A 0.9600
C50 H50B 0.9600
B1 F2 1.380(3)
B1 F1 1.402(3)
B2 F3 1.406(4)
B2 F4 1.414(4)

loop_
_geom_hbond_atom_site_label_D
_geom_hbond_atom_site_label_H
_geom_hbond_atom_site_label_A
_geom_hbond_distance_DH
_geom_hbond_distance_HA
_geom_hbond_distance_DA
_geom_hbond_angle_DHA
N2 H2N F2 0.90 2.03 2.728(3) 133.3
N3 H3N F4 0.90 2.21 2.819(3) 124.3
N6 H6N F3 0.90 2.08 2.731(3) 128.7
N7 H7N F1 0.90 2.29 2.814(3) 117.0

loop_
_geom_torsion_atom_site_label_1
_geom_torsion_atom_site_label_2
_geom_torsion_atom_site_label_3
_geom_torsion_atom_site_label_4
_geom_torsion
C4 N1 C1 C34 -179.5(2)
B1 N1 C1 C34 2.6(4)
C4 N1 C1 C2 -1.6(3)
B1 N1 C1 C2 -179.4(2)
C34 C1 C2 C3 179.6(3)
N1 C1 C2 C3 1.9(3)
C34 C1 C2 C35 1.9(5)
N1 C1 C2 C35 -175.8(3)
C1 C2 C3 C4 -1.5(3)
C35 C2 C3 C4 176.1(3)
C1 C2 C3 C36 -171.6(3)
C35 C2 C3 C36 6.1(5)
C1 N1 C4 C3 0.6(3)
B1 N1 C4 C3 178.3(3)
C1 N1 C4 C5 177.6(3)
B1 N1 C4 C5 -4.7(4)
C2 C3 C4 N1 0.6(3)
C36 C3 C4 N1 170.6(3)
C2 C3 C4 C5 -176.3(3)
C36 C3 C4 C5 -6.4(5)
C8 N2 C5 C6 1.5(3)
C8 N2 C5 C4 -176.1(2)
N1 C4 C5 N2 -42.2(4)
C3 C4 C5 N2 134.3(3)
N1 C4 C5 C6 140.8(3)
C3 C4 C5 C6 -42.7(5)
N2 C5 C6 C7 -1.2(3)
C4 C5 C6 C7 176.1(3)
N2 C5 C6 C37 175.4(3)
C4 C5 C6 C37 -7.3(5)
C5 C6 C7 C8 0.5(3)
C37 C6 C7 C8 -176.3(3)
C5 C6 C7 C38 -177.8(3)
C37 C6 C7 C38 5.4(5)
C5 N2 C8 C7 -1.1(3)
C5 N2 C8 C9 178.9(2)
C6 C7 C8 N2 0.3(3)
C38 C7 C8 N2 178.6(3)
C6 C7 C8 C9 -179.7(3)
C38 C7 C8 C9 -1.4(5)
C12 N3 C9 C10 -0.5(3)
C12 N3 C9 C8 179.8(3)
N2 C8 C9 N3 122.4(3)
C7 C8 C9 N3 -57.6(5)
N2 C8 C9 C10 -57.3(4)
C7 C8 C9 C10 122.7(4)
N3 C9 C10 C11 0.5(3)
C8 C9 C10 C11 -179.7(3)
N3 C9 C10 C39 178.0(3)
C8 C9 C10 C39 -2.3(5)
C9 C10 C11 C12 -0.4(4)
C39 C10 C11 C12 -177.8(3)
C9 C10 C11 C40 -174.1(3)
C39 C10 C11 C40 8.5(5)
C9 N3 C12 C11 0.2(3)
C9 N3 C12 C13 -178.9(3)
C10 C11 C12 N3 0.1(4)
C40 C11 C12 N3 173.7(3)
C10 C11 C12 C13 179.2(3)
C40 C11 C12 C13 -7.3(6)
C16 N4 C13 C14 1.6(3)
B2 N4 C13 C14 171.3(3)
C16 N4 C13 C12 -179.0(3)
B2 N4 C13 C12 -9.3(5)
N3 C12 C13 N4 -45.2(4)
C11 C12 C13 N4 135.8(3)
N3 C12 C13 C14 134.1(3)
C11 C12 C13 C14 -44.9(5)
N4 C13 C14 C15 -1.3(3)
C12 C13 C14 C15 179.3(3)
N4 C13 C14 C41 173.7(3)
C12 C13 C14 C41 -5.7(5)
C13 C14 C15 C16 0.4(3)
C41 C14 C15 C16 -174.6(3)
C13 C14 C15 C42 180.0(3)
C41 C14 C15 C42 4.9(5)
C13 N4 C16 C17 177.4(3)
B2 N4 C16 C17 7.0(4)
C13 N4 C16 C15 -1.3(3)
B2 N4 C16 C15 -171.8(3)
C14 C15 C16 C17 -178.0(3)
C42 C15 C16 C17 2.4(5)
C14 C15 C16 N4 0.6(3)
C42 C15 C16 N4 -179.0(3)
N4 C16 C17 C18 -4.1(5)
C15 C16 C17 C18 174.4(3)
C16 C17 C18 N5 -0.8(5)
C16 C17 C18 C19 -179.7(3)
C21 N5 C18 C17 180.0(3)
B2 N5 C18 C17 2.8(4)
C21 N5 C18 C19 -0.9(3)
B2 N5 C18 C19 -178.1(3)
C17 C18 C19 C20 179.9(3)
N5 C18 C19 C20 0.9(3)
C17 C18 C19 C43 1.9(5)
N5 C18 C19 C43 -177.1(3)
C25 N6 C22 C23 -0.7(3)
C25 N6 C22 C21 -178.4(3)
C18 C19 C20 C21 -0.6(3)
C43 C19 C20 C21 177.4(3)
C18 C19 C20 C44 -174.4(3)
C43 C19 C20 C44 3.5(5)
C18 N5 C21 C20 0.5(3)
B2 N5 C21 C20 177.5(3)
C18 N5 C21 C22 176.4(3)
B2 N5 C21 C22 -6.6(5)
C19 C20 C21 N5 0.0(3)
C44 C20 C21 N5 173.8(3)
C19 C20 C21 C22 -175.6(3)
C44 C20 C21 C22 -1.8(5)
N6 C22 C21 N5 -43.9(4)
C23 C22 C21 N5 139.1(3)
N6 C22 C21 C20 131.2(3)
C23 C22 C21 C20 -45.8(5)
N6 C22 C23 C24 0.6(3)
C21 C22 C23 C24 177.9(3)
N6 C22 C23 C45 175.6(3)
C21 C22 C23 C45 -7.1(6)
C22 C23 C24 C25 -0.3(3)
C45 C23 C24 C25 -175.6(3)
C22 C23 C24 C46 -176.9(3)
C45 C23 C24 C46 7.7(5)
C22 N6 C25 C24 0.6(3)
C22 N6 C25 C26 178.6(2)
C23 C24 C25 N6 -0.2(3)
C46 C24 C25 N6 176.5(3)
C23 C24 C25 C26 -177.8(3)
C46 C24 C25 C26 -1.2(5)
C29 N7 C26 C27 0.6(3)
C29 N7 C26 C25 -178.3(2)
N6 C25 C26 C27 -45.2(4)
C24 C25 C26 C27 132.2(3)
N6 C25 C26 N7 133.4(3)
C24 C25 C26 N7 -49.2(4)
N7 C26 C27 C28 -0.7(3)
C25 C26 C27 C28 178.1(3)
N7 C26 C27 C47 176.1(3)
C25 C26 C27 C47 -5.1(5)
C26 C27 C28 C29 0.5(3)
C47 C27 C28 C29 -176.4(3)
C26 C27 C28 C48 -174.5(3)
C47 C27 C28 C48 8.7(5)
C26 N7 C29 C28 -0.3(3)
C26 N7 C29 C30 179.0(2)
C27 C28 C29 N7 -0.1(3)
C48 C28 C29 N7 174.8(3)
C27 C28 C29 C30 -179.4(3)
C48 C28 C29 C30 -4.5(5)
C33 N8 C30 C31 0.9(3)
B1 N8 C30 C31 169.9(2)
C33 N8 C30 C29 179.3(2)
B1 N8 C30 C29 -11.7(4)
N7 C29 C30 N8 -48.8(4)
C28 C29 C30 N8 130.4(3)
N7 C29 C30 C31 129.3(3)
C28 C29 C30 C31 -51.5(4)
N8 C30 C31 C32 -0.6(3)
C29 C30 C31 C32 -178.9(2)
N8 C30 C31 C49 174.4(3)
C29 C30 C31 C49 -3.9(5)
C30 C31 C32 C33 0.1(3)
C49 C31 C32 C33 -175.1(2)
C30 C31 C32 C50 179.4(2)
C49 C31 C32 C50 4.3(4)
C31 C32 C33 C34 -176.0(3)
C50 C32 C33 C34 4.6(5)
C31 C32 C33 N8 0.5(3)
C50 C32 C33 N8 -178.9(2)
C30 N8 C33 C34 176.2(2)
B1 N8 C33 C34 6.9(4)
C30 N8 C33 C32 -0.8(3)
B1 N8 C33 C32 -170.1(2)
N1 C1 C34 C33 -0.1(4)
C2 C1 C34 C33 -177.5(3)
C32 C33 C34 C1 171.7(3)
N8 C33 C34 C1 -4.5(4)
C30 N8 B1 F2 -49.7(3)
C33 N8 B1 F2 117.4(3)
C30 N8 B1 F1 71.0(3)
C33 N8 B1 F1 -121.9(2)
C30 N8 B1 N1 -171.3(2)
C33 N8 B1 N1 -4.2(3)
C4 N1 B1 F2 62.0(4)
C1 N1 B1 F2 -120.6(3)
C4 N1 B1 F1 -58.6(3)
C1 N1 B1 F1 118.8(3)
C4 N1 B1 N8 -178.0(2)
C1 N1 B1 N8 -0.6(3)
C13 N4 B2 F3 -51.5(4)
C16 N4 B2 F3 116.7(3)
C13 N4 B2 F4 67.0(4)
C16 N4 B2 F4 -124.7(3)
C13 N4 B2 N5 -173.0(3)
C16 N4 B2 N5 -4.7(4)
C21 N5 B2 F3 63.9(4)
C18 N5 B2 F3 -119.5(3)
C21 N5 B2 F4 -55.7(4)
C18 N5 B2 F4 120.9(3)
C21 N5 B2 N4 -176.6(3)
C18 N5 B2 N4 -0.1(4)
